data_7705740
loop_
_publ_author_name
'Beer, Henrik'
'Bl\"asing, Kevin'
'Bresien, Jonas'
'Chojetzki, Lukas'
'Schulz, Axel'
'Stoer, Philip'
'Villinger, Alexander'

_publ_section_title
;
 Trapping of Br\/onsted acids with a phosphorus-centered biradicaloid -
 synthesis of hydrogen pseudohalide addition products.
;
_journal_issue 39
_journal_name_full 'Dalton transactions (Cambridge, England : 2003)'
_journal_page_first 13655
_journal_page_last 13662
_journal_paper_doi 10.1039/d0dt03251d
_journal_volume 49
_journal_year 2020
_chemical_formula_moiety 'C48 H51 N5 P2'
_chemical_formula_sum 'C48 H51 N5 P2'
_chemical_formula_weight 759.87
_space_group_crystal_system monoclinic
_space_group_IT_number 14
_space_group_name_Hall '-P 2yn'
_space_group_name_H-M_alt 'P 1 21/n 1'
_atom_sites_solution_hydrogens mixed
_audit_creation_method SHELXL-2014/7
_audit_update_record
;
2020-07-06 deposited with the CCDC.	2020-09-28 downloaded from the CCDC.
;
_cell_angle_alpha 90
_cell_angle_beta 91.484(2)
_cell_angle_gamma 90
_cell_formula_units_Z 4
_cell_length_a 16.4774(10)
_cell_length_b 15.4422(10)
_cell_length_c 16.5828(9)
_cell_measurement_reflns_used 9346
_cell_measurement_temperature 123(2)
_cell_measurement_theta_max 32.25
_cell_measurement_theta_min 2.79
_cell_volume 4218.0(4)
_computing_cell_refinement 'Bruker Apex V7.51A'
_computing_data_collection 'Bruker Apex V7.51A'
_computing_data_reduction 'Bruker SAINT'
_computing_molecular_graphics 'ORTEP-3v2.01 (Farrugia, 1997)'
_computing_publication_material 'SHELXL-2014/7 (Sheldrick, 2014)'
_computing_structure_refinement 'SHELXL-2014/7 (Sheldrick, 2014)'
_computing_structure_solution 'Bruker SHELXTL'
_diffrn_ambient_temperature 123(2)
_diffrn_measured_fraction_theta_full 0.997
_diffrn_measured_fraction_theta_max 0.998
_diffrn_measurement_device_type 'Bruker D8 QUEST diffractometer'
_diffrn_measurement_method 'phi and omega scans'
_diffrn_radiation_type MoK\a
_diffrn_radiation_wavelength 0.71073
_diffrn_reflns_av_R_equivalents 0.0483
_diffrn_reflns_av_unetI/netI 0.0196
_diffrn_reflns_Laue_measured_fraction_full 0.997
_diffrn_reflns_Laue_measured_fraction_max 0.998
_diffrn_reflns_limit_h_max 23
_diffrn_reflns_limit_h_min -23
_diffrn_reflns_limit_k_max 22
_diffrn_reflns_limit_k_min -22
_diffrn_reflns_limit_l_max 24
_diffrn_reflns_limit_l_min -24
_diffrn_reflns_number 245131
_diffrn_reflns_point_group_measured_fraction_full 0.997
_diffrn_reflns_point_group_measured_fraction_max 0.998
_diffrn_reflns_theta_full 25.242
_diffrn_reflns_theta_max 30.999
_diffrn_reflns_theta_min 2.457
_diffrn_source 'microfocus sealed tube'
_exptl_absorpt_coefficient_mu 0.142
_exptl_absorpt_correction_T_max 0.7464
_exptl_absorpt_correction_T_min 0.7253
_exptl_absorpt_correction_type multi-scan
_exptl_absorpt_process_details '(SADABS; Sheldrick, 2014)'
_exptl_crystal_colour colourless
_exptl_crystal_density_diffrn 1.197
_exptl_crystal_description block
_exptl_crystal_F_000 1616
_exptl_crystal_size_max 0.320
_exptl_crystal_size_mid 0.230
_exptl_crystal_size_min 0.090
_refine_diff_density_max 0.414
_refine_diff_density_min -0.904
_refine_diff_density_rms 0.062
_refine_ls_extinction_method none
_refine_ls_goodness_of_fit_ref 1.082
_refine_ls_hydrogen_treatment mixed
_refine_ls_matrix_type full
_refine_ls_number_parameters 512
_refine_ls_number_reflns 13435
_refine_ls_number_restraints 0
_refine_ls_restrained_S_all 1.082
_refine_ls_R_factor_all 0.0615
_refine_ls_R_factor_gt 0.0463
_refine_ls_shift/su_max 0.014
_refine_ls_shift/su_mean 0.000
_refine_ls_structure_factor_coef Fsqd
_refine_ls_weighting_details 'w=1/[\s^2^(Fo^2^)+(0.0662P)^2^+2.9412P] where P=(Fo^2^+2Fc^2^)/3'
_refine_ls_weighting_scheme calc
_refine_ls_wR_factor_gt 0.1292
_refine_ls_wR_factor_ref 0.1433
_reflns_Friedel_coverage 0.000
_reflns_number_gt 10942
_reflns_number_total 13435
_reflns_threshold_expression 'I > 2\s(I)'
_cod_data_source_file d0dt03251d2.cif
_cod_data_source_block kblc02
_cod_original_sg_symbol_H-M 'P 21/n'
_cod_database_code 7705740
_shelx_shelxl_version_number 2014/7
_shelx_space_group_comment
;
The symmetry employed for this shelxl refinement is uniquely defined
by the following loop, which should always be used as a source of
symmetry information in preference to the above space-group names.
They are only intended as comments.
;
_shelx_estimated_absorpt_t_min 0.956
_shelx_estimated_absorpt_t_max 0.987

loop_
_space_group_symop_operation_xyz
'x, y, z'
'-x+1/2, y+1/2, -z+1/2'
'-x, -y, -z'
'x-1/2, -y-1/2, z-1/2'

loop_
_atom_site_label
_atom_site_type_symbol
_atom_site_fract_x
_atom_site_fract_y
_atom_site_fract_z
_atom_site_U_iso_or_equiv
_atom_site_adp_type
_atom_site_occupancy
_atom_site_site_symmetry_order
_atom_site_calc_flag
_atom_site_refinement_flags_posn
_atom_site_refinement_flags_adp
_atom_site_refinement_flags_occupancy
_atom_site_disorder_assembly
_atom_site_disorder_group
P1 P 0.51011(2) 0.78417(2) 0.32394(2) 0.01490(8) Uani 1 1 d . . . . .
P2 P 0.61324(2) 0.65652(2) 0.33934(2) 0.01969(8) Uani 1 1 d . . . . .
N1 N 0.57072(6) 0.73756(7) 0.39587(6) 0.01467(19) Uani 1 1 d . . . . .
N2 N 0.53901(7) 0.69611(7) 0.26872(6) 0.0158(2) Uani 1 1 d . . . . .
N3 N 0.58073(8) 0.86219(8) 0.28433(8) 0.0234(2) Uani 1 1 d . . . . .
N4 N 0.56072(9) 0.93845(9) 0.29146(8) 0.0271(3) Uani 1 1 d . . . . .
N5 N 0.54651(11) 1.01018(10) 0.29597(11) 0.0411(4) Uani 1 1 d . . . . .
C1 C 0.57609(7) 0.75088(8) 0.47998(7) 0.0137(2) Uani 1 1 d . . . . .
C2 C 0.65280(8) 0.74873(9) 0.51909(7) 0.0166(2) Uani 1 1 d . . . . .
C3 C 0.65822(9) 0.76118(12) 0.60226(8) 0.0271(3) Uani 1 1 d . . . . .
H3 H 0.7097 0.7580 0.6293 0.033 Uiso 1 1 calc R U . . .
C4 C 0.58947(10) 0.77820(13) 0.64613(9) 0.0315(4) Uani 1 1 d . . . . .
H4 H 0.5941 0.7886 0.7025 0.038 Uiso 1 1 calc R U . . .
C5 C 0.51406(9) 0.77996(11) 0.60736(8) 0.0246(3) Uani 1 1 d . . . . .
H5 H 0.4672 0.7920 0.6376 0.029 Uiso 1 1 calc R U . . .
C6 C 0.50567(8) 0.76429(9) 0.52459(8) 0.0167(2) Uani 1 1 d . . . . .
C7 C 0.72783(7) 0.73605(9) 0.47179(7) 0.0154(2) Uani 1 1 d . . . . .
C8 C 0.76208(8) 0.80772(9) 0.43303(8) 0.0170(2) Uani 1 1 d . . . . .
C9 C 0.82968(8) 0.79615(10) 0.38568(8) 0.0199(3) Uani 1 1 d . . . . .
H9 H 0.8519 0.8446 0.3586 0.024 Uiso 1 1 calc R U . . .
C10 C 0.86553(8) 0.71501(10) 0.37709(8) 0.0208(3) Uani 1 1 d . . . . .
C11 C 0.83235(8) 0.64522(10) 0.41772(9) 0.0216(3) Uani 1 1 d . . . . .
H11 H 0.8569 0.5898 0.4131 0.026 Uiso 1 1 calc R U . . .
C12 C 0.76400(8) 0.65422(9) 0.46519(8) 0.0181(2) Uani 1 1 d . . . . .
C13 C 0.72713(10) 0.89692(10) 0.44334(10) 0.0253(3) Uani 1 1 d . . . . .
H13A H 0.7575 0.9384 0.4111 0.038 Uiso 1 1 calc R U . . .
H13B H 0.7311 0.9135 0.5004 0.038 Uiso 1 1 calc R U . . .
H13C H 0.6700 0.8970 0.4253 0.038 Uiso 1 1 calc R U . . .
C14 C 0.94065(10) 0.70468(13) 0.32791(10) 0.0335(4) Uani 1 1 d . . . . .
H14A H 0.9363 0.6516 0.2957 0.050 Uiso 1 1 calc R U . . .
H14B H 0.9885 0.7011 0.3641 0.050 Uiso 1 1 calc R U . . .
H14C H 0.9460 0.7546 0.2920 0.050 Uiso 1 1 calc R U . . .
C15 C 0.73130(10) 0.57610(10) 0.50777(10) 0.0284(3) Uani 1 1 d . . . . .
H15A H 0.6724 0.5820 0.5129 0.043 Uiso 1 1 calc R U . . .
H15B H 0.7570 0.5715 0.5615 0.043 Uiso 1 1 calc R U . . .
H15C H 0.7431 0.5239 0.4766 0.043 Uiso 1 1 calc R U . . .
C16 C 0.42196(8) 0.75765(9) 0.48844(8) 0.0184(2) Uani 1 1 d . . . . .
C17 C 0.38986(9) 0.67543(10) 0.46964(9) 0.0227(3) Uani 1 1 d . . . . .
C18 C 0.30919(10) 0.66942(13) 0.44245(10) 0.0315(4) Uani 1 1 d . . . . .
H18 H 0.2875 0.6141 0.4291 0.038 Uiso 1 1 calc R U . . .
C19 C 0.26005(10) 0.74130(15) 0.43440(10) 0.0358(4) Uani 1 1 d . . . . .
C20 C 0.29337(10) 0.82204(14) 0.45133(10) 0.0334(4) Uani 1 1 d . . . . .
H20 H 0.2604 0.8721 0.4448 0.040 Uiso 1 1 calc R U . . .
C21 C 0.37410(9) 0.83172(11) 0.47764(9) 0.0249(3) Uani 1 1 d . . . . .
C22 C 0.43989(11) 0.59425(11) 0.47906(11) 0.0311(3) Uani 1 1 d . . . . .
H22A H 0.4054 0.5436 0.4688 0.047 Uiso 1 1 calc R U . . .
H22B H 0.4629 0.5913 0.5341 0.047 Uiso 1 1 calc R U . . .
H22C H 0.4839 0.5951 0.4405 0.047 Uiso 1 1 calc R U . . .
C23 C 0.17165(11) 0.7320(2) 0.40825(14) 0.0565(7) Uani 1 1 d . . . . .
H23A H 0.1548 0.7829 0.3767 0.085 Uiso 1 1 calc R U . . .
H23B H 0.1381 0.7273 0.4560 0.085 Uiso 1 1 calc R U . . .
H23C H 0.1648 0.6798 0.3751 0.085 Uiso 1 1 calc R U . . .
C24 C 0.40921(12) 0.92043(11) 0.49123(12) 0.0354(4) Uani 1 1 d . . . . .
H24A H 0.4613 0.9248 0.4643 0.053 Uiso 1 1 calc R U . . .
H24B H 0.4176 0.9303 0.5492 0.053 Uiso 1 1 calc R U . . .
H24C H 0.3716 0.9640 0.4691 0.053 Uiso 1 1 calc R U . . .
C25 C 0.52805(8) 0.67652(8) 0.18618(7) 0.0165(2) Uani 1 1 d . . . . .
C26 C 0.47685(8) 0.72662(9) 0.13480(8) 0.0186(2) Uani 1 1 d . . . . .
C27 C 0.46858(10) 0.70413(11) 0.05340(9) 0.0268(3) Uani 1 1 d . . . . .
H27 H 0.4342 0.7380 0.0190 0.032 Uiso 1 1 calc R U . . .
C28 C 0.50887(12) 0.63423(12) 0.02155(9) 0.0329(4) Uani 1 1 d . . . . .
H28 H 0.5036 0.6210 -0.0343 0.039 Uiso 1 1 calc R U . . .
C29 C 0.55724(11) 0.58358(11) 0.07242(9) 0.0291(3) Uani 1 1 d . . . . .
H29 H 0.5843 0.5347 0.0511 0.035 Uiso 1 1 calc R U . . .
C30 C 0.56692(9) 0.60303(9) 0.15431(8) 0.0206(3) Uani 1 1 d . . . . .
C31 C 0.42650(8) 0.79981(9) 0.16429(8) 0.0182(2) Uani 1 1 d . . . . .
C32 C 0.44466(9) 0.88598(10) 0.14389(9) 0.0243(3) Uani 1 1 d . . . . .
C33 C 0.39602(11) 0.95202(10) 0.17282(11) 0.0319(3) Uani 1 1 d . . . . .
H33 H 0.4090 1.0103 0.1603 0.038 Uiso 1 1 calc R U . . .
C34 C 0.32908(11) 0.93539(11) 0.21942(11) 0.0331(4) Uani 1 1 d . . . . .
C35 C 0.30975(9) 0.84978(11) 0.23608(10) 0.0270(3) Uani 1 1 d . . . . .
H35 H 0.2630 0.8374 0.2665 0.032 Uiso 1 1 calc R U . . .
C36 C 0.35750(8) 0.78167(9) 0.20911(8) 0.0199(3) Uani 1 1 d . . . . .
C37 C 0.51591(11) 0.90750(12) 0.09252(11) 0.0342(4) Uani 1 1 d . . . . .
H37A H 0.5027 0.8934 0.0361 0.051 Uiso 1 1 calc R U . . .
H37B H 0.5632 0.8737 0.1108 0.051 Uiso 1 1 calc R U . . .
H37C H 0.5282 0.9694 0.0972 0.051 Uiso 1 1 calc R U . . .
C38 C 0.27793(16) 1.00823(15) 0.25137(17) 0.0543(6) Uani 1 1 d . . . . .
H38A H 0.2422 1.0304 0.2080 0.081 Uiso 1 1 calc R U . . .
H38B H 0.3134 1.0549 0.2714 0.081 Uiso 1 1 calc R U . . .
H38C H 0.2451 0.9867 0.2955 0.081 Uiso 1 1 calc R U . . .
C39 C 0.33541(9) 0.69010(10) 0.22973(10) 0.0251(3) Uani 1 1 d . . . . .
H39A H 0.3363 0.6544 0.1809 0.038 Uiso 1 1 calc R U . . .
H39B H 0.2809 0.6889 0.2520 0.038 Uiso 1 1 calc R U . . .
H39C H 0.3746 0.6673 0.2698 0.038 Uiso 1 1 calc R U . . .
C40 C 0.61432(9) 0.54227(9) 0.20736(8) 0.0200(3) Uani 1 1 d . . . . .
C41 C 0.57262(9) 0.47707(9) 0.24908(9) 0.0231(3) Uani 1 1 d . . . . .
C42 C 0.61683(10) 0.41926(9) 0.29703(9) 0.0255(3) Uani 1 1 d . . . . .
H42 H 0.5888 0.3751 0.3249 0.031 Uiso 1 1 calc R U . . .
C43 C 0.70085(10) 0.42406(9) 0.30539(9) 0.0249(3) Uani 1 1 d . . . . .
C44 C 0.74088(10) 0.48907(10) 0.26416(9) 0.0242(3) Uani 1 1 d . . . . .
H44 H 0.7982 0.4936 0.2701 0.029 Uiso 1 1 calc R U . . .
C45 C 0.69934(9) 0.54775(9) 0.21429(8) 0.0211(3) Uani 1 1 d . . . . .
C46 C 0.48162(11) 0.47072(12) 0.24367(12) 0.0351(4) Uani 1 1 d . . . . .
H46A H 0.4640 0.4649 0.1870 0.053 Uiso 1 1 calc R U . . .
H46B H 0.4577 0.5231 0.2664 0.053 Uiso 1 1 calc R U . . .
H46C H 0.4638 0.4200 0.2740 0.053 Uiso 1 1 calc R U . . .
C47 C 0.74851(12) 0.35981(12) 0.35600(11) 0.0352(4) Uani 1 1 d . . . . .
H47A H 0.7877 0.3300 0.3223 0.053 Uiso 1 1 calc R U . . .
H47B H 0.7113 0.3174 0.3788 0.053 Uiso 1 1 calc R U . . .
H47C H 0.7775 0.3903 0.3998 0.053 Uiso 1 1 calc R U . . .
C48 C 0.74678(10) 0.61510(10) 0.16924(10) 0.0290(3) Uani 1 1 d . . . . .
H48A H 0.7659 0.5902 0.1188 0.043 Uiso 1 1 calc R U . . .
H48B H 0.7935 0.6339 0.2026 0.043 Uiso 1 1 calc R U . . .
H48C H 0.7118 0.6650 0.1571 0.043 Uiso 1 1 calc R U . . .
H1 H 0.6782(12) 0.6972(13) 0.3075(12) 0.027(5) Uiso 1 1 d . . . . .

loop_
_atom_site_aniso_label
_atom_site_aniso_U_11
_atom_site_aniso_U_22
_atom_site_aniso_U_33
_atom_site_aniso_U_23
_atom_site_aniso_U_13
_atom_site_aniso_U_12
P1 0.01496(14) 0.01716(15) 0.01248(14) -0.00115(11) -0.00136(10) -0.00059(11)
P2 0.02138(17) 0.02114(17) 0.01642(15) -0.00235(12) -0.00205(12) 0.00488(13)
N1 0.0154(5) 0.0184(5) 0.0102(4) -0.0025(4) -0.0004(3) 0.0015(4)
N2 0.0190(5) 0.0168(5) 0.0115(4) -0.0005(4) -0.0029(4) 0.0045(4)
N3 0.0241(6) 0.0236(6) 0.0224(6) 0.0037(5) -0.0001(4) -0.0051(5)
N4 0.0320(7) 0.0257(6) 0.0232(6) 0.0019(5) -0.0053(5) -0.0094(5)
N5 0.0539(10) 0.0220(7) 0.0472(9) 0.0006(6) -0.0033(8) -0.0090(7)
C1 0.0153(5) 0.0153(5) 0.0105(5) -0.0009(4) -0.0003(4) -0.0006(4)
C2 0.0158(5) 0.0222(6) 0.0118(5) 0.0012(4) -0.0015(4) -0.0013(4)
C3 0.0221(6) 0.0462(9) 0.0128(6) -0.0004(6) -0.0043(5) -0.0029(6)
C4 0.0282(7) 0.0551(11) 0.0111(6) -0.0052(6) -0.0002(5) -0.0036(7)
C5 0.0221(6) 0.0370(8) 0.0148(6) -0.0047(5) 0.0042(5) -0.0024(6)
C6 0.0156(5) 0.0207(6) 0.0139(5) -0.0020(4) 0.0017(4) -0.0011(4)
C7 0.0133(5) 0.0201(6) 0.0127(5) 0.0010(4) -0.0024(4) -0.0007(4)
C8 0.0180(6) 0.0185(6) 0.0143(5) 0.0010(4) -0.0026(4) -0.0004(5)
C9 0.0192(6) 0.0250(7) 0.0155(6) 0.0017(5) 0.0002(4) -0.0032(5)
C10 0.0164(6) 0.0294(7) 0.0164(6) -0.0044(5) -0.0006(4) -0.0001(5)
C11 0.0189(6) 0.0227(6) 0.0230(6) -0.0045(5) -0.0037(5) 0.0026(5)
C12 0.0173(5) 0.0183(6) 0.0184(6) 0.0009(5) -0.0043(4) -0.0011(5)
C13 0.0289(7) 0.0184(6) 0.0286(7) 0.0024(5) 0.0004(6) 0.0016(5)
C14 0.0246(7) 0.0477(10) 0.0287(8) -0.0067(7) 0.0093(6) 0.0018(7)
C15 0.0308(8) 0.0215(7) 0.0325(8) 0.0070(6) -0.0040(6) -0.0042(6)
C16 0.0150(5) 0.0259(6) 0.0146(5) -0.0029(5) 0.0033(4) -0.0007(5)
C17 0.0194(6) 0.0291(7) 0.0199(6) -0.0024(5) 0.0053(5) -0.0062(5)
C18 0.0221(7) 0.0479(10) 0.0247(7) -0.0061(7) 0.0045(5) -0.0135(7)
C19 0.0165(6) 0.0667(13) 0.0242(7) -0.0079(8) 0.0021(5) -0.0029(7)
C20 0.0209(7) 0.0535(11) 0.0259(7) -0.0060(7) 0.0020(6) 0.0135(7)
C21 0.0221(6) 0.0322(8) 0.0207(6) -0.0060(6) 0.0032(5) 0.0068(6)
C22 0.0347(8) 0.0231(7) 0.0358(8) -0.0001(6) 0.0076(7) -0.0070(6)
C23 0.0171(7) 0.106(2) 0.0459(11) -0.0132(12) -0.0021(7) -0.0028(10)
C24 0.0408(9) 0.0265(8) 0.0390(9) -0.0082(7) 0.0013(7) 0.0104(7)
C25 0.0210(6) 0.0168(6) 0.0116(5) -0.0004(4) -0.0010(4) -0.0005(4)
C26 0.0218(6) 0.0190(6) 0.0146(5) 0.0014(4) -0.0042(4) -0.0021(5)
C27 0.0350(8) 0.0299(8) 0.0150(6) 0.0012(5) -0.0071(5) -0.0016(6)
C28 0.0471(10) 0.0369(9) 0.0144(6) -0.0057(6) -0.0030(6) 0.0011(7)
C29 0.0422(9) 0.0282(7) 0.0170(6) -0.0066(5) 0.0026(6) 0.0034(6)
C30 0.0272(7) 0.0197(6) 0.0148(6) -0.0023(5) 0.0015(5) 0.0010(5)
C31 0.0188(6) 0.0180(6) 0.0174(6) 0.0021(4) -0.0079(4) -0.0012(5)
C32 0.0264(7) 0.0206(6) 0.0255(7) 0.0057(5) -0.0097(5) -0.0037(5)
C33 0.0371(8) 0.0177(7) 0.0401(9) 0.0039(6) -0.0134(7) 0.0013(6)
C34 0.0332(8) 0.0260(8) 0.0395(9) -0.0027(7) -0.0112(7) 0.0097(6)
C35 0.0205(6) 0.0305(8) 0.0297(7) 0.0007(6) -0.0063(5) 0.0054(6)
C36 0.0175(6) 0.0211(6) 0.0207(6) 0.0019(5) -0.0076(5) -0.0008(5)
C37 0.0378(9) 0.0316(8) 0.0331(8) 0.0132(7) -0.0033(7) -0.0102(7)
C38 0.0559(13) 0.0364(11) 0.0704(15) -0.0067(10) -0.0029(11) 0.0224(10)
C39 0.0208(6) 0.0245(7) 0.0298(7) 0.0055(6) -0.0047(5) -0.0052(5)
C40 0.0287(7) 0.0161(6) 0.0154(5) -0.0034(4) 0.0036(5) 0.0036(5)
C41 0.0302(7) 0.0182(6) 0.0211(6) -0.0038(5) 0.0058(5) 0.0009(5)
C42 0.0390(8) 0.0166(6) 0.0213(6) -0.0001(5) 0.0094(6) 0.0014(6)
C43 0.0377(8) 0.0185(6) 0.0186(6) -0.0006(5) 0.0057(5) 0.0082(6)
C44 0.0292(7) 0.0223(7) 0.0212(6) -0.0003(5) 0.0036(5) 0.0055(5)
C45 0.0293(7) 0.0167(6) 0.0174(6) -0.0019(5) 0.0045(5) 0.0021(5)
C46 0.0310(8) 0.0323(8) 0.0422(9) 0.0021(7) 0.0053(7) -0.0032(7)
C47 0.0468(10) 0.0287(8) 0.0305(8) 0.0089(6) 0.0078(7) 0.0136(7)
C48 0.0340(8) 0.0240(7) 0.0293(8) 0.0046(6) 0.0066(6) -0.0010(6)

loop_
_atom_type_symbol
_atom_type_description
_atom_type_scat_dispersion_real
_atom_type_scat_dispersion_imag
_atom_type_scat_source
C C 0.0033 0.0016 'International Tables Vol C Tables 4.2.6.8 and 6.1.1.4'
H H 0.0000 0.0000 'International Tables Vol C Tables 4.2.6.8 and 6.1.1.4'
N N 0.0061 0.0033 'International Tables Vol C Tables 4.2.6.8 and 6.1.1.4'
P P 0.1023 0.0942 'International Tables Vol C Tables 4.2.6.8 and 6.1.1.4'

loop_
_geom_angle_atom_site_label_1
_geom_angle_atom_site_label_2
_geom_angle_atom_site_label_3
_geom_angle
_geom_angle_site_symmetry_1
_geom_angle_site_symmetry_3
_geom_angle_publ_flag
N1 P1 N2 82.66(5) . . ?
N1 P1 N3 99.51(6) . . ?
N2 P1 N3 98.29(6) . . ?
N1 P1 P2 40.61(4) . . ?
N2 P1 P2 42.61(4) . . ?
N3 P1 P2 96.61(5) . . ?
N1 P2 N2 79.99(5) . . ?
N1 P2 P1 39.84(4) . . ?
N2 P2 P1 40.69(4) . . ?
N1 P2 H1 102.2(9) . . ?
N2 P2 H1 96.9(8) . . ?
P1 P2 H1 97.5(9) . . ?
C1 N1 P1 130.87(9) . . ?
C1 N1 P2 128.89(9) . . ?
P1 N1 P2 99.55(5) . . ?
C25 N2 P1 131.23(9) . . ?
C25 N2 P2 129.36(9) . . ?
P1 N2 P2 96.71(5) . . ?
N4 N3 P1 115.23(11) . . ?
N5 N4 N3 175.89(18) . . ?
C2 C1 C6 120.30(11) . . ?
C2 C1 N1 119.04(11) . . ?
C6 C1 N1 120.65(11) . . ?
C3 C2 C1 119.16(12) . . ?
C3 C2 C7 120.34(12) . . ?
C1 C2 C7 120.48(11) . . ?
C4 C3 C2 120.87(13) . . ?
C4 C3 H3 119.6 . . ?
C2 C3 H3 119.6 . . ?
C5 C4 C3 119.70(13) . . ?
C5 C4 H4 120.2 . . ?
C3 C4 H4 120.2 . . ?
C4 C5 C6 121.18(13) . . ?
C4 C5 H5 119.4 . . ?
C6 C5 H5 119.4 . . ?
C5 C6 C1 118.67(12) . . ?
C5 C6 C16 118.24(12) . . ?
C1 C6 C16 122.99(11) . . ?
C12 C7 C8 119.82(12) . . ?
C12 C7 C2 121.21(12) . . ?
C8 C7 C2 118.97(12) . . ?
C9 C8 C7 119.60(12) . . ?
C9 C8 C13 119.75(12) . . ?
C7 C8 C13 120.63(12) . . ?
C8 C9 C10 121.38(13) . . ?
C8 C9 H9 119.3 . . ?
C10 C9 H9 119.3 . . ?
C11 C10 C9 118.31(13) . . ?
C11 C10 C14 121.23(14) . . ?
C9 C10 C14 120.41(14) . . ?
C10 C11 C12 121.89(13) . . ?
C10 C11 H11 119.1 . . ?
C12 C11 H11 119.1 . . ?
C11 C12 C7 118.94(12) . . ?
C11 C12 C15 119.21(13) . . ?
C7 C12 C15 121.85(13) . . ?
C8 C13 H13A 109.5 . . ?
C8 C13 H13B 109.5 . . ?
H13A C13 H13B 109.5 . . ?
C8 C13 H13C 109.5 . . ?
H13A C13 H13C 109.5 . . ?
H13B C13 H13C 109.5 . . ?
C10 C14 H14A 109.5 . . ?
C10 C14 H14B 109.5 . . ?
H14A C14 H14B 109.5 . . ?
C10 C14 H14C 109.5 . . ?
H14A C14 H14C 109.5 . . ?
H14B C14 H14C 109.5 . . ?
C12 C15 H15A 109.5 . . ?
C12 C15 H15B 109.5 . . ?
H15A C15 H15B 109.5 . . ?
C12 C15 H15C 109.5 . . ?
H15A C15 H15C 109.5 . . ?
H15B C15 H15C 109.5 . . ?
C21 C16 C17 120.15(13) . . ?
C21 C16 C6 120.49(13) . . ?
C17 C16 C6 119.27(13) . . ?
C18 C17 C16 118.75(15) . . ?
C18 C17 C22 119.49(15) . . ?
C16 C17 C22 121.76(13) . . ?
C19 C18 C17 122.00(16) . . ?
C19 C18 H18 119.0 . . ?
C17 C18 H18 119.0 . . ?
C18 C19 C20 118.39(15) . . ?
C18 C19 C23 120.6(2) . . ?
C20 C19 C23 121.0(2) . . ?
C19 C20 C21 121.84(16) . . ?
C19 C20 H20 119.1 . . ?
C21 C20 H20 119.1 . . ?
C20 C21 C16 118.80(15) . . ?
C20 C21 C24 120.29(15) . . ?
C16 C21 C24 120.88(14) . . ?
C17 C22 H22A 109.5 . . ?
C17 C22 H22B 109.5 . . ?
H22A C22 H22B 109.5 . . ?
C17 C22 H22C 109.5 . . ?
H22A C22 H22C 109.5 . . ?
H22B C22 H22C 109.5 . . ?
C19 C23 H23A 109.5 . . ?
C19 C23 H23B 109.5 . . ?
H23A C23 H23B 109.5 . . ?
C19 C23 H23C 109.5 . . ?
H23A C23 H23C 109.5 . . ?
H23B C23 H23C 109.5 . . ?
C21 C24 H24A 109.5 . . ?
C21 C24 H24B 109.5 . . ?
H24A C24 H24B 109.5 . . ?
C21 C24 H24C 109.5 . . ?
H24A C24 H24C 109.5 . . ?
H24B C24 H24C 109.5 . . ?
N2 C25 C30 119.22(11) . . ?
N2 C25 C26 121.84(12) . . ?
C30 C25 C26 118.91(12) . . ?
C27 C26 C25 119.21(13) . . ?
C27 C26 C31 117.64(12) . . ?
C25 C26 C31 123.03(12) . . ?
C28 C27 C26 121.91(14) . . ?
C28 C27 H27 119.0 . . ?
C26 C27 H27 119.0 . . ?
C27 C28 C29 118.88(14) . . ?
C27 C28 H28 120.6 . . ?
C29 C28 H28 120.6 . . ?
C28 C29 C30 121.31(15) . . ?
C28 C29 H29 119.3 . . ?
C30 C29 H29 119.3 . . ?
C29 C30 C25 119.70(13) . . ?
C29 C30 C40 118.87(13) . . ?
C25 C30 C40 121.32(12) . . ?
C36 C31 C32 119.78(13) . . ?
C36 C31 C26 119.19(12) . . ?
C32 C31 C26 120.93(13) . . ?
C33 C32 C31 118.85(15) . . ?
C33 C32 C37 119.90(14) . . ?
C31 C32 C37 121.25(15) . . ?
C34 C33 C32 122.03(15) . . ?
C34 C33 H33 119.0 . . ?
C32 C33 H33 119.0 . . ?
C33 C34 C35 118.47(15) . . ?
C33 C34 C38 121.12(18) . . ?
C35 C34 C38 120.41(19) . . ?
C34 C35 C36 121.33(15) . . ?
C34 C35 H35 119.3 . . ?
C36 C35 H35 119.3 . . ?
C35 C36 C31 119.43(13) . . ?
C35 C36 C39 119.69(14) . . ?
C31 C36 C39 120.88(13) . . ?
C32 C37 H37A 109.5 . . ?
C32 C37 H37B 109.5 . . ?
H37A C37 H37B 109.5 . . ?
C32 C37 H37C 109.5 . . ?
H37A C37 H37C 109.5 . . ?
H37B C37 H37C 109.5 . . ?
C34 C38 H38A 109.5 . . ?
C34 C38 H38B 109.5 . . ?
H38A C38 H38B 109.5 . . ?
C34 C38 H38C 109.5 . . ?
H38A C38 H38C 109.5 . . ?
H38B C38 H38C 109.5 . . ?
C36 C39 H39A 109.5 . . ?
C36 C39 H39B 109.5 . . ?
H39A C39 H39B 109.5 . . ?
C36 C39 H39C 109.5 . . ?
H39A C39 H39C 109.5 . . ?
H39B C39 H39C 109.5 . . ?
C45 C40 C41 120.01(13) . . ?
C45 C40 C30 121.04(13) . . ?
C41 C40 C30 118.92(13) . . ?
C42 C41 C40 118.98(14) . . ?
C42 C41 C46 119.99(14) . . ?
C40 C41 C46 121.02(14) . . ?
C41 C42 C43 121.95(14) . . ?
C41 C42 H42 119.0 . . ?
C43 C42 H42 119.0 . . ?
C42 C43 C44 118.25(14) . . ?
C42 C43 C47 121.59(15) . . ?
C44 C43 C47 120.14(15) . . ?
C43 C44 C45 121.94(15) . . ?
C43 C44 H44 119.0 . . ?
C45 C44 H44 119.0 . . ?
C44 C45 C40 118.84(13) . . ?
C44 C45 C48 119.24(14) . . ?
C40 C45 C48 121.92(13) . . ?
C41 C46 H46A 109.5 . . ?
C41 C46 H46B 109.5 . . ?
H46A C46 H46B 109.5 . . ?
C41 C46 H46C 109.5 . . ?
H46A C46 H46C 109.5 . . ?
H46B C46 H46C 109.5 . . ?
C43 C47 H47A 109.5 . . ?
C43 C47 H47B 109.5 . . ?
H47A C47 H47B 109.5 . . ?
C43 C47 H47C 109.5 . . ?
H47A C47 H47C 109.5 . . ?
H47B C47 H47C 109.5 . . ?
C45 C48 H48A 109.5 . . ?
C45 C48 H48B 109.5 . . ?
H48A C48 H48B 109.5 . . ?
C45 C48 H48C 109.5 . . ?
H48A C48 H48C 109.5 . . ?
H48B C48 H48C 109.5 . . ?

loop_
_geom_bond_atom_site_label_1
_geom_bond_atom_site_label_2
_geom_bond_distance
_geom_bond_site_symmetry_2
_geom_bond_publ_flag
P1 N1 1.6961(11) . ?
P1 N2 1.7138(11) . ?
P1 N3 1.8100(13) . ?
P1 P2 2.6109(5) . ?
P2 N1 1.7233(11) . ?
P2 N2 1.7797(11) . ?
P2 H1 1.36(2) . ?
N1 C1 1.4104(15) . ?
N2 C25 1.4088(16) . ?
N3 N4 1.2293(19) . ?
N4 N5 1.135(2) . ?
C1 C2 1.4060(17) . ?
C1 C6 1.4076(17) . ?
C2 C3 1.3931(18) . ?
C2 C7 1.4940(18) . ?
C3 C4 1.387(2) . ?
C3 H3 0.9500 . ?
C4 C5 1.384(2) . ?
C4 H4 0.9500 . ?
C5 C6 1.3971(18) . ?
C5 H5 0.9500 . ?
C6 C16 1.4932(18) . ?
C7 C12 1.4025(18) . ?
C7 C8 1.4055(18) . ?
C8 C9 1.3908(19) . ?
C8 C13 1.504(2) . ?
C9 C10 1.394(2) . ?
C9 H9 0.9500 . ?
C10 C11 1.391(2) . ?
C10 C14 1.508(2) . ?
C11 C12 1.398(2) . ?
C11 H11 0.9500 . ?
C12 C15 1.505(2) . ?
C13 H13A 0.9800 . ?
C13 H13B 0.9800 . ?
C13 H13C 0.9800 . ?
C14 H14A 0.9800 . ?
C14 H14B 0.9800 . ?
C14 H14C 0.9800 . ?
C15 H15A 0.9800 . ?
C15 H15B 0.9800 . ?
C15 H15C 0.9800 . ?
C16 C21 1.398(2) . ?
C16 C17 1.407(2) . ?
C17 C18 1.396(2) . ?
C17 C22 1.506(2) . ?
C18 C19 1.378(3) . ?
C18 H18 0.9500 . ?
C19 C20 1.388(3) . ?
C19 C23 1.516(2) . ?
C20 C21 1.397(2) . ?
C20 H20 0.9500 . ?
C21 C24 1.502(2) . ?
C22 H22A 0.9800 . ?
C22 H22B 0.9800 . ?
C22 H22C 0.9800 . ?
C23 H23A 0.9800 . ?
C23 H23B 0.9800 . ?
C23 H23C 0.9800 . ?
C24 H24A 0.9800 . ?
C24 H24B 0.9800 . ?
C24 H24C 0.9800 . ?
C25 C30 1.4125(19) . ?
C25 C26 1.4139(18) . ?
C26 C27 1.3970(19) . ?
C26 C31 1.492(2) . ?
C27 C28 1.380(2) . ?
C27 H27 0.9500 . ?
C28 C29 1.387(2) . ?
C28 H28 0.9500 . ?
C29 C30 1.3959(19) . ?
C29 H29 0.9500 . ?
C30 C40 1.493(2) . ?
C31 C36 1.403(2) . ?
C31 C32 1.4071(19) . ?
C32 C33 1.390(2) . ?
C32 C37 1.505(2) . ?
C33 C34 1.387(3) . ?
C33 H33 0.9500 . ?
C34 C35 1.389(2) . ?
C34 C38 1.510(3) . ?
C35 C36 1.394(2) . ?
C35 H35 0.9500 . ?
C36 C39 1.502(2) . ?
C37 H37A 0.9800 . ?
C37 H37B 0.9800 . ?
C37 H37C 0.9800 . ?
C38 H38A 0.9800 . ?
C38 H38B 0.9800 . ?
C38 H38C 0.9800 . ?
C39 H39A 0.9800 . ?
C39 H39B 0.9800 . ?
C39 H39C 0.9800 . ?
C40 C45 1.405(2) . ?
C40 C41 1.410(2) . ?
C41 C42 1.389(2) . ?
C41 C46 1.503(2) . ?
C42 C43 1.390(2) . ?
C42 H42 0.9500 . ?
C43 C44 1.391(2) . ?
C43 C47 1.507(2) . ?
C44 C45 1.394(2) . ?
C44 H44 0.9500 . ?
C45 C48 1.510(2) . ?
C46 H46A 0.9800 . ?
C46 H46B 0.9800 . ?
C46 H46C 0.9800 . ?
C47 H47A 0.9800 . ?
C47 H47B 0.9800 . ?
C47 H47C 0.9800 . ?
C48 H48A 0.9800 . ?
C48 H48B 0.9800 . ?
C48 H48C 0.9800 . ?

loop_
_geom_torsion_atom_site_label_1
_geom_torsion_atom_site_label_2
_geom_torsion_atom_site_label_3
_geom_torsion_atom_site_label_4
_geom_torsion
_geom_torsion_site_symmetry_1
_geom_torsion_site_symmetry_2
_geom_torsion_site_symmetry_3
_geom_torsion_site_symmetry_4
_geom_torsion_publ_flag
N2 P1 N1 C1 -162.80(12) . . . . ?
N3 P1 N1 C1 99.97(12) . . . . ?
P2 P1 N1 C1 -170.95(15) . . . . ?
N2 P1 N1 P2 8.15(6) . . . . ?
N3 P1 N1 P2 -89.08(6) . . . . ?
N2 P2 N1 C1 163.31(12) . . . . ?
P1 P2 N1 C1 171.21(15) . . . . ?
N2 P2 N1 P1 -7.90(6) . . . . ?
N1 P1 N2 C25 -170.02(13) . . . . ?
N3 P1 N2 C25 -71.42(13) . . . . ?
P2 P1 N2 C25 -162.19(16) . . . . ?
N1 P1 N2 P2 -7.84(6) . . . . ?
N3 P1 N2 P2 90.77(6) . . . . ?
N1 P2 N2 C25 170.45(13) . . . . ?
P1 P2 N2 C25 162.69(15) . . . . ?
N1 P2 N2 P1 7.77(6) . . . . ?
N1 P1 N3 N4 -118.30(11) . . . . ?
N2 P1 N3 N4 157.81(11) . . . . ?
P2 P1 N3 N4 -159.23(11) . . . . ?
P1 N1 C1 C2 -142.25(11) . . . . ?
P2 N1 C1 C2 49.24(17) . . . . ?
P1 N1 C1 C6 39.11(18) . . . . ?
P2 N1 C1 C6 -129.39(12) . . . . ?
C6 C1 C2 C3 -0.9(2) . . . . ?
N1 C1 C2 C3 -179.49(13) . . . . ?
C6 C1 C2 C7 -178.94(12) . . . . ?
N1 C1 C2 C7 2.42(19) . . . . ?
C1 C2 C3 C4 -2.0(2) . . . . ?
C7 C2 C3 C4 176.10(16) . . . . ?
C2 C3 C4 C5 2.2(3) . . . . ?
C3 C4 C5 C6 0.4(3) . . . . ?
C4 C5 C6 C1 -3.2(2) . . . . ?
C4 C5 C6 C16 173.43(15) . . . . ?
C2 C1 C6 C5 3.4(2) . . . . ?
N1 C1 C6 C5 -177.98(13) . . . . ?
C2 C1 C6 C16 -173.07(13) . . . . ?
N1 C1 C6 C16 5.5(2) . . . . ?
C3 C2 C7 C12 84.05(18) . . . . ?
C1 C2 C7 C12 -97.89(15) . . . . ?
C3 C2 C7 C8 -96.33(16) . . . . ?
C1 C2 C7 C8 81.73(16) . . . . ?
C12 C7 C8 C9 2.64(18) . . . . ?
C2 C7 C8 C9 -176.98(12) . . . . ?
C12 C7 C8 C13 -176.38(12) . . . . ?
C2 C7 C8 C13 3.99(18) . . . . ?
C7 C8 C9 C10 -1.39(19) . . . . ?
C13 C8 C9 C10 177.64(13) . . . . ?
C8 C9 C10 C11 -0.5(2) . . . . ?
C8 C9 C10 C14 -177.73(13) . . . . ?
C9 C10 C11 C12 1.1(2) . . . . ?
C14 C10 C11 C12 178.34(13) . . . . ?
C10 C11 C12 C7 0.1(2) . . . . ?
C10 C11 C12 C15 -179.82(13) . . . . ?
C8 C7 C12 C11 -2.02(19) . . . . ?
C2 C7 C12 C11 177.60(12) . . . . ?
C8 C7 C12 C15 177.93(12) . . . . ?
C2 C7 C12 C15 -2.45(19) . . . . ?
C5 C6 C16 C21 73.57(18) . . . . ?
C1 C6 C16 C21 -109.94(16) . . . . ?
C5 C6 C16 C17 -102.76(16) . . . . ?
C1 C6 C16 C17 73.72(18) . . . . ?
C21 C16 C17 C18 -1.8(2) . . . . ?
C6 C16 C17 C18 174.52(13) . . . . ?
C21 C16 C17 C22 178.91(14) . . . . ?
C6 C16 C17 C22 -4.7(2) . . . . ?
C16 C17 C18 C19 -0.7(2) . . . . ?
C22 C17 C18 C19 178.54(15) . . . . ?
C17 C18 C19 C20 2.3(2) . . . . ?
C17 C18 C19 C23 -177.27(16) . . . . ?
C18 C19 C20 C21 -1.4(2) . . . . ?
C23 C19 C20 C21 178.21(17) . . . . ?
C19 C20 C21 C16 -1.1(2) . . . . ?
C19 C20 C21 C24 176.83(16) . . . . ?
C17 C16 C21 C20 2.7(2) . . . . ?
C6 C16 C21 C20 -173.58(13) . . . . ?
C17 C16 C21 C24 -175.22(14) . . . . ?
C6 C16 C21 C24 8.5(2) . . . . ?
P1 N2 C25 C30 172.47(11) . . . . ?
P2 N2 C25 C30 15.61(19) . . . . ?
P1 N2 C25 C26 -9.8(2) . . . . ?
P2 N2 C25 C26 -166.69(10) . . . . ?
N2 C25 C26 C27 179.83(13) . . . . ?
C30 C25 C26 C27 -2.5(2) . . . . ?
N2 C25 C26 C31 -4.2(2) . . . . ?
C30 C25 C26 C31 173.52(13) . . . . ?
C25 C26 C27 C28 0.1(2) . . . . ?
C31 C26 C27 C28 -176.10(15) . . . . ?
C26 C27 C28 C29 1.8(3) . . . . ?
C27 C28 C29 C30 -1.2(3) . . . . ?
C28 C29 C30 C25 -1.1(2) . . . . ?
C28 C29 C30 C40 175.17(16) . . . . ?
N2 C25 C30 C29 -179.26(14) . . . . ?
C26 C25 C30 C29 3.0(2) . . . . ?
N2 C25 C30 C40 4.5(2) . . . . ?
C26 C25 C30 C40 -173.26(13) . . . . ?
C27 C26 C31 C36 103.15(16) . . . . ?
C25 C26 C31 C36 -72.89(17) . . . . ?
C27 C26 C31 C32 -73.20(18) . . . . ?
C25 C26 C31 C32 110.76(15) . . . . ?
C36 C31 C32 C33 3.7(2) . . . . ?
C26 C31 C32 C33 -179.98(13) . . . . ?
C36 C31 C32 C37 -177.05(13) . . . . ?
C26 C31 C32 C37 -0.7(2) . . . . ?
C31 C32 C33 C34 -1.6(2) . . . . ?
C37 C32 C33 C34 179.10(15) . . . . ?
C32 C33 C34 C35 -1.2(2) . . . . ?
C32 C33 C34 C38 178.96(17) . . . . ?
C33 C34 C35 C36 2.0(2) . . . . ?
C38 C34 C35 C36 -178.14(17) . . . . ?
C34 C35 C36 C31 0.0(2) . . . . ?
C34 C35 C36 C39 178.85(14) . . . . ?
C32 C31 C36 C35 -2.92(19) . . . . ?
C26 C31 C36 C35 -179.32(12) . . . . ?
C32 C31 C36 C39 178.28(13) . . . . ?
C26 C31 C36 C39 1.88(19) . . . . ?
C29 C30 C40 C45 84.80(18) . . . . ?
C25 C30 C40 C45 -98.94(16) . . . . ?
C29 C30 C40 C41 -93.38(17) . . . . ?
C25 C30 C40 C41 82.87(17) . . . . ?
C45 C40 C41 C42 0.3(2) . . . . ?
C30 C40 C41 C42 178.55(12) . . . . ?
C45 C40 C41 C46 179.04(14) . . . . ?
C30 C40 C41 C46 -2.8(2) . . . . ?
C40 C41 C42 C43 0.3(2) . . . . ?
C46 C41 C42 C43 -178.39(15) . . . . ?
C41 C42 C43 C44 0.0(2) . . . . ?
C41 C42 C43 C47 -178.56(14) . . . . ?
C42 C43 C44 C45 -1.1(2) . . . . ?
C47 C43 C44 C45 177.53(14) . . . . ?
C43 C44 C45 C40 1.7(2) . . . . ?
C43 C44 C45 C48 -178.13(14) . . . . ?
C41 C40 C45 C44 -1.3(2) . . . . ?
C30 C40 C45 C44 -179.51(12) . . . . ?
C41 C40 C45 C48 178.53(13) . . . . ?
C30 C40 C45 C48 0.4(2) . . . . ?
